data_2225803
loop_
_publ_author_name
'Khan, Islam Ullah'
'Dong, Gui-Ying'
'Ali, Sharafat'
'Sharif, Shahzad'
'Haide, Zeeshan'

_publ_section_title
;
 <i>N</i>-Phenyl-<i>N</i>-(prop-2-en-1-yl)benzenesulfonamide
;
_journal_coeditor_code CI5071
_journal_issue 5
_journal_name_full 'Acta Crystallographica Section E'
_journal_page_first o1087
_journal_paper_doi 10.1107/S1600536810013152
_journal_volume 66
_journal_year 2010
_chemical_formula_iupac 'C15 H15 N O2 S'
_chemical_formula_moiety 'C15 H15 N O2 S'
_chemical_formula_sum 'C15 H15 N O2 S'
_chemical_formula_weight 273.35
_chemical_name_systematic
;
<i>N</i>-Phenyl-<i>N</i>-(prop-2-en-1-yl)benzenesulfonamide
;
_space_group_IT_number 14
_symmetry_cell_setting monoclinic
_symmetry_space_group_name_Hall '-P 2ybc'
_symmetry_space_group_name_H-M 'P 1 21/c 1'
_atom_sites_solution_hydrogens geom
_atom_sites_solution_primary direct
_atom_sites_solution_secondary difmap
_audit_creation_method SHELXL
_cell_angle_alpha 90.00
_cell_angle_beta 103.535(4)
_cell_angle_gamma 90.00
_cell_formula_units_Z 4
_cell_length_a 11.6302(8)
_cell_length_b 5.7041(4)
_cell_length_c 21.9408(14)
_cell_measurement_reflns_used 3368
_cell_measurement_temperature 295(2)
_cell_measurement_theta_max 22.3
_cell_measurement_theta_min 2.38
_cell_volume 1415.12(17)
_computing_cell_refinement 'SAINT (Bruker, 1999)'
_computing_data_collection 'SMART (Bruker, 1998)'
_computing_data_reduction 'SAINT (Bruker, 1999)'
_computing_molecular_graphics 'SHELXTL (Sheldrick, 2008)'
_computing_publication_material 'SHELXTL (Sheldrick, 2008)'
_computing_structure_refinement 'SHELXL97 (Sheldrick, 2008)'
_computing_structure_solution 'SHELXS97 (Sheldrick, 2008)'
_diffrn_ambient_temperature 295(2)
_diffrn_measured_fraction_theta_full 0.988
_diffrn_measured_fraction_theta_max 0.988
_diffrn_measurement_device_type 'Bruker SMART CCD area-detector'
_diffrn_measurement_method '\f and \w scans'
_diffrn_radiation_monochromator graphite
_diffrn_radiation_source 'fine-focus sealed tube'
_diffrn_radiation_type MoK\a
_diffrn_radiation_wavelength 0.71073
_diffrn_reflns_av_R_equivalents 0.0461
_diffrn_reflns_av_sigmaI/netI 0.0488
_diffrn_reflns_limit_h_max 13
_diffrn_reflns_limit_h_min -13
_diffrn_reflns_limit_k_max 5
_diffrn_reflns_limit_k_min -6
_diffrn_reflns_limit_l_max 26
_diffrn_reflns_limit_l_min -26
_diffrn_reflns_number 9448
_diffrn_reflns_theta_full 25.02
_diffrn_reflns_theta_max 25.02
_diffrn_reflns_theta_min 1.80
_diffrn_standards_number 0
_exptl_absorpt_coefficient_mu 0.226
_exptl_absorpt_correction_T_max 0.9782
_exptl_absorpt_correction_T_min 0.9584
_exptl_absorpt_correction_type multi-scan
_exptl_absorpt_process_details '(<i>SADABS</i>; Sheldrick, 1996)'
_exptl_crystal_colour colourless
_exptl_crystal_density_diffrn 1.283
_exptl_crystal_density_method 'not measured'
_exptl_crystal_description plate
_exptl_crystal_F_000 576
_exptl_crystal_size_max 0.25
_exptl_crystal_size_mid 0.12
_exptl_crystal_size_min 0.08
_refine_diff_density_max 0.466
_refine_diff_density_min -0.583
_refine_ls_extinction_method none
_refine_ls_goodness_of_fit_ref 0.928
_refine_ls_hydrogen_treatment constr
_refine_ls_matrix_type full
_refine_ls_number_parameters 172
_refine_ls_number_reflns 2467
_refine_ls_number_restraints 0
_refine_ls_restrained_S_all 0.928
_refine_ls_R_factor_all 0.0937
_refine_ls_R_factor_gt 0.0600
_refine_ls_shift/su_max 0.001
_refine_ls_shift/su_mean 0.000
_refine_ls_structure_factor_coef Fsqd
_refine_ls_weighting_details 'calc w=1/[\s^2^(Fo^2^)+(0.1687P)^2^+2.1422P] where P=(Fo^2^+2Fc^2^)/3'
_refine_ls_weighting_scheme calc
_refine_ls_wR_factor_gt 0.1922
_refine_ls_wR_factor_ref 0.2448
_reflns_number_gt 1803
_reflns_number_total 2467
_reflns_threshold_expression I>2\s(I)
_cod_data_source_file ci5071.cif
_cod_data_source_block I
_cod_original_sg_symbol_H-M 'P 21/c'
_cod_database_code 2225803
_cod_database_fobs_code 2225803

loop_
_symmetry_equiv_pos_as_xyz
'x, y, z'
'-x, y+1/2, -z+1/2'
'-x, -y, -z'
'x, -y-1/2, z-1/2'

loop_
_atom_site_type_symbol
_atom_site_label
_atom_site_fract_x
_atom_site_fract_y
_atom_site_fract_z
_atom_site_U_iso_or_equiv
_atom_site_adp_type
_atom_site_calc_flag
_atom_site_refinement_flags
_atom_site_occupancy
_atom_site_disorder_assembly
_atom_site_disorder_group
S S1 0.69888(9) -0.0377(2) 0.71607(5) 0.0425(4) Uani d . 1 . .
N N1 0.6478(3) 0.1073(6) 0.65082(15) 0.0421(9) Uani d . 1 . .
C C9 0.7280(4) -0.0195(9) 0.5639(2) 0.0500(11) Uani d . 1 . .
H H9 0.6824 -0.1545 0.5615 0.060 Uiso calc R 1 . .
C C10 0.7692(3) 0.1656(8) 0.77270(17) 0.0398(10) Uani d . 1 . .
C C13 0.8729(5) 0.5034(11) 0.8566(2) 0.0683(15) Uani d . 1 . .
H H13 0.9082 0.6188 0.8848 0.082 Uiso calc R 1 . .
C C3 0.4412(6) 0.5309(14) 0.5687(3) 0.092(2) Uani d . 1 . .
H H3A 0.4626 0.6644 0.5930 0.111 Uiso calc R 1 . .
H H3B 0.3918 0.5436 0.5288 0.111 Uiso calc R 1 . .
C C4 0.7260(4) 0.1466(8) 0.60926(17) 0.0407(10) Uani d . 1 . .
C C1 0.5584(4) 0.2901(9) 0.6524(2) 0.0504(11) Uani d . 1 . .
H H1A 0.5114 0.2434 0.6815 0.060 Uiso calc R 1 . .
H H1B 0.5982 0.4356 0.6675 0.060 Uiso calc R 1 . .
C C11 0.8892(4) 0.2012(9) 0.7843(2) 0.0525(12) Uani d . 1 . .
H H11 0.9351 0.1128 0.7633 0.063 Uiso calc R 1 . .
C C5 0.7939(4) 0.3460(8) 0.6128(2) 0.0512(11) Uani d . 1 . .
H H5 0.7929 0.4574 0.6437 0.061 Uiso calc R 1 . .
C C2 0.4799(4) 0.3294(11) 0.5901(2) 0.0631(14) Uani d . 1 . .
H H2 0.4569 0.1994 0.5645 0.076 Uiso calc R 1 . .
C C15 0.7010(4) 0.2992(10) 0.80332(19) 0.0548(13) Uani d . 1 . .
H H15 0.6199 0.2745 0.7958 0.066 Uiso calc R 1 . .
C C7 0.8644(4) 0.2144(11) 0.5249(2) 0.0616(14) Uani d . 1 . .
H H7 0.9106 0.2384 0.4962 0.074 Uiso calc R 1 . .
C C6 0.8631(5) 0.3801(10) 0.5706(2) 0.0616(13) Uani d . 1 . .
H H6 0.9090 0.5148 0.5728 0.074 Uiso calc R 1 . .
C C14 0.7545(5) 0.4699(11) 0.8452(2) 0.0686(16) Uani d . 1 . .
H H14 0.7090 0.5619 0.8655 0.082 Uiso calc R 1 . .
O O2 0.7865(3) -0.1951(6) 0.70389(14) 0.0545(9) Uani d . 1 . .
O O1 0.5986(3) -0.1260(6) 0.73525(15) 0.0582(9) Uani d . 1 . .
C C8 0.7983(5) 0.0159(10) 0.5219(2) 0.0616(14) Uani d . 1 . .
H H8 0.8005 -0.0963 0.4914 0.074 Uiso calc R 1 . .
C C12 0.9411(4) 0.3693(11) 0.8272(2) 0.0641(15) Uani d . 1 . .
H H12 1.0226 0.3915 0.8361 0.077 Uiso calc R 1 . .

loop_
_atom_site_aniso_label
_atom_site_aniso_U_11
_atom_site_aniso_U_22
_atom_site_aniso_U_33
_atom_site_aniso_U_12
_atom_site_aniso_U_13
_atom_site_aniso_U_23
S1 0.0455(7) 0.0354(7) 0.0488(7) 0.0000(5) 0.0153(5) 0.0014(4)
N1 0.0414(18) 0.042(2) 0.0431(18) 0.0055(16) 0.0106(14) -0.0030(16)
C9 0.057(3) 0.046(3) 0.047(2) -0.001(2) 0.014(2) -0.011(2)
C10 0.037(2) 0.044(3) 0.041(2) 0.0036(18) 0.0143(16) 0.0044(18)
C13 0.070(4) 0.075(4) 0.055(3) -0.012(3) 0.005(2) -0.016(3)
C3 0.096(5) 0.112(6) 0.070(4) 0.050(4) 0.020(3) 0.021(4)
C4 0.045(2) 0.039(2) 0.037(2) 0.0094(19) 0.0076(16) 0.0005(17)
C1 0.044(2) 0.057(3) 0.051(2) 0.010(2) 0.0128(18) -0.005(2)
C11 0.040(2) 0.064(3) 0.056(3) 0.000(2) 0.0167(19) 0.002(2)
C5 0.059(3) 0.036(3) 0.061(3) 0.005(2) 0.019(2) -0.003(2)
C2 0.052(3) 0.079(4) 0.057(3) 0.016(3) 0.010(2) 0.002(3)
C15 0.039(2) 0.080(4) 0.045(2) 0.006(2) 0.0099(18) -0.011(2)
C7 0.058(3) 0.078(4) 0.053(3) 0.014(3) 0.022(2) 0.015(3)
C6 0.066(3) 0.049(3) 0.074(3) 0.002(3) 0.026(3) 0.013(3)
C14 0.062(3) 0.086(4) 0.056(3) 0.013(3) 0.008(2) -0.022(3)
O2 0.0622(19) 0.0412(19) 0.0631(19) 0.0148(15) 0.0206(15) 0.0029(15)
O1 0.0529(18) 0.055(2) 0.070(2) -0.0140(16) 0.0216(15) 0.0053(17)
C8 0.074(3) 0.065(4) 0.050(3) 0.012(3) 0.022(2) -0.008(2)
C12 0.039(2) 0.091(4) 0.061(3) -0.018(3) 0.009(2) -0.003(3)

loop_
_atom_type_symbol
_atom_type_description
_atom_type_scat_dispersion_real
_atom_type_scat_dispersion_imag
_atom_type_scat_source
C C 0.0033 0.0016 'International Tables Vol C Tables 4.2.6.8 and 6.1.1.4'
H H 0.0000 0.0000 'International Tables Vol C Tables 4.2.6.8 and 6.1.1.4'
N N 0.0061 0.0033 'International Tables Vol C Tables 4.2.6.8 and 6.1.1.4'
O O 0.0106 0.0060 'International Tables Vol C Tables 4.2.6.8 and 6.1.1.4'
S S 0.1246 0.1234 'International Tables Vol C Tables 4.2.6.8 and 6.1.1.4'

loop_
_geom_angle_atom_site_label_1
_geom_angle_atom_site_label_2
_geom_angle_atom_site_label_3
_geom_angle_site_symmetry_1
_geom_angle_site_symmetry_3
_geom_angle
_geom_angle_publ_flag
O1 S1 O2 . . 120.2(2) ?
O1 S1 N1 . . 106.41(19) ?
O2 S1 N1 . . 106.38(18) ?
O1 S1 C10 . . 107.66(19) ?
O2 S1 C10 . . 108.22(19) ?
N1 S1 C10 . . 107.3(2) ?
C4 N1 C1 . . 117.0(3) ?
C4 N1 S1 . . 118.4(3) ?
C1 N1 S1 . . 116.6(3) ?
C4 C9 C8 . . 119.6(5) ?
C4 C9 H9 . . 120.2 ?
C8 C9 H9 . . 120.2 ?
C11 C10 C15 . . 120.2(4) ?
C11 C10 S1 . . 120.9(3) ?
C15 C10 S1 . . 118.9(3) ?
C14 C13 C12 . . 120.7(5) ?
C14 C13 H13 . . 119.6 ?
C12 C13 H13 . . 119.6 ?
C2 C3 H3A . . 120.0 ?
C2 C3 H3B . . 120.0 ?
H3A C3 H3B . . 120.0 ?
C5 C4 C9 . . 120.2(4) ?
C5 C4 N1 . . 121.9(4) ?
C9 C4 N1 . . 117.9(4) ?
C2 C1 N1 . . 111.8(4) ?
C2 C1 H1A . . 109.3 ?
N1 C1 H1A . . 109.3 ?
C2 C1 H1B . . 109.3 ?
N1 C1 H1B . . 109.3 ?
H1A C1 H1B . . 107.9 ?
C10 C11 C12 . . 119.4(4) ?
C10 C11 H11 . . 120.3 ?
C12 C11 H11 . . 120.3 ?
C4 C5 C6 . . 119.8(5) ?
C4 C5 H5 . . 120.1 ?
C6 C5 H5 . . 120.1 ?
C3 C2 C1 . . 124.3(6) ?
C3 C2 H2 . . 117.8 ?
C1 C2 H2 . . 117.8 ?
C14 C15 C10 . . 119.4(4) ?
C14 C15 H15 . . 120.3 ?
C10 C15 H15 . . 120.3 ?
C8 C7 C6 . . 120.2(5) ?
C8 C7 H7 . . 119.9 ?
C6 C7 H7 . . 119.9 ?
C5 C6 C7 . . 120.0(5) ?
C5 C6 H6 . . 120.0 ?
C7 C6 H6 . . 120.0 ?
C13 C14 C15 . . 120.1(5) ?
C13 C14 H14 . . 119.9 ?
C15 C14 H14 . . 119.9 ?
C7 C8 C9 . . 120.3(5) ?
C7 C8 H8 . . 119.9 ?
C9 C8 H8 . . 119.9 ?
C13 C12 C11 . . 120.1(4) ?
C13 C12 H12 . . 120.0 ?
C11 C12 H12 . . 120.0 ?

loop_
_geom_bond_atom_site_label_1
_geom_bond_atom_site_label_2
_geom_bond_site_symmetry_2
_geom_bond_distance
_geom_bond_publ_flag
S1 O1 . 1.422(3) ?
S1 O2 . 1.429(3) ?
S1 N1 . 1.640(3) ?
S1 C10 . 1.756(4) ?
N1 C4 . 1.448(5) ?
N1 C1 . 1.479(5) ?
C9 C4 . 1.379(6) ?
C9 C8 . 1.382(7) ?
C9 H9 . 0.93 ?
C10 C11 . 1.374(6) ?
C10 C15 . 1.382(6) ?
C13 C14 . 1.354(8) ?
C13 C12 . 1.368(8) ?
C13 H13 . 0.93 ?
C3 C2 . 1.283(8) ?
C3 H3A . 0.93 ?
C3 H3B . 0.93 ?
C4 C5 . 1.376(6) ?
C1 C2 . 1.473(6) ?
C1 H1A . 0.97 ?
C1 H1B . 0.97 ?
C11 C12 . 1.380(7) ?
C11 H11 . 0.93 ?
C5 C6 . 1.377(7) ?
C5 H5 . 0.93 ?
C2 H2 . 0.93 ?
C15 C14 . 1.382(7) ?
C15 H15 . 0.93 ?
C7 C8 . 1.361(8) ?
C7 C6 . 1.379(7) ?
C7 H7 . 0.93 ?
C6 H6 . 0.93 ?
C14 H14 . 0.93 ?
C8 H8 . 0.93 ?
C12 H12 . 0.93 ?

loop_
_geom_hbond_atom_site_label_D
_geom_hbond_atom_site_label_H
_geom_hbond_atom_site_label_A
_geom_hbond_site_symmetry_A
_geom_hbond_distance_DH
_geom_hbond_distance_HA
_geom_hbond_distance_DA
_geom_hbond_angle_DHA
C1 H1A O1 2_656 0.97 2.57 3.427(6) 147
C5 H5 O2 1_565 0.93 2.39 3.307(6) 167
C15 H15 O1 2_656 0.93 2.54 3.415(6) 158

loop_
_geom_torsion_atom_site_label_1
_geom_torsion_atom_site_label_2
_geom_torsion_atom_site_label_3
_geom_torsion_atom_site_label_4
_geom_torsion_site_symmetry_1
_geom_torsion_site_symmetry_2
_geom_torsion_site_symmetry_3
_geom_torsion_site_symmetry_4
_geom_torsion
_geom_torsion_publ_flag
O1 S1 N1 C4 . . . . -158.8(3) ?
O2 S1 N1 C4 . . . . -29.5(4) ?
C10 S1 N1 C4 . . . . 86.2(3) ?
O1 S1 N1 C1 . . . . 53.2(4) ?
O2 S1 N1 C1 . . . . -177.5(3) ?
C10 S1 N1 C1 . . . . -61.9(3) ?
O1 S1 C10 C11 . . . . 150.3(4) ?
O2 S1 C10 C11 . . . . 19.0(4) ?
N1 S1 C10 C11 . . . . -95.5(4) ?
O1 S1 C10 C15 . . . . -33.1(4) ?
O2 S1 C10 C15 . . . . -164.5(4) ?
N1 S1 C10 C15 . . . . 81.1(4) ?
C8 C9 C4 C5 . . . . -0.2(7) ?
C8 C9 C4 N1 . . . . 177.7(4) ?
C1 N1 C4 C5 . . . . 55.6(5) ?
S1 N1 C4 C5 . . . . -92.3(4) ?
C1 N1 C4 C9 . . . . -122.2(4) ?
S1 N1 C4 C9 . . . . 89.8(4) ?
C4 N1 C1 C2 . . . . 58.4(5) ?
S1 N1 C1 C2 . . . . -153.1(4) ?
C15 C10 C11 C12 . . . . 0.8(7) ?
S1 C10 C11 C12 . . . . 177.3(4) ?
C9 C4 C5 C6 . . . . 0.5(7) ?
N1 C4 C5 C6 . . . . -177.3(4) ?
N1 C1 C2 C3 . . . . -141.8(6) ?
C11 C10 C15 C14 . . . . 0.5(7) ?
S1 C10 C15 C14 . . . . -176.1(4) ?
C4 C5 C6 C7 . . . . -0.1(7) ?
C8 C7 C6 C5 . . . . -0.7(8) ?
C12 C13 C14 C15 . . . . -0.1(9) ?
C10 C15 C14 C13 . . . . -0.9(8) ?
C6 C7 C8 C9 . . . . 1.0(8) ?
C4 C9 C8 C7 . . . . -0.6(7) ?
C14 C13 C12 C11 . . . . 1.5(9) ?
C10 C11 C12 C13 . . . . -1.8(8) ?

loop_
_cod_related_entry_id
_cod_related_entry_database
_cod_related_entry_code
1 ChemSpider 24744866
